data_4027390
loop_
_publ_author_name
'R. Rama Suresh'
'K. C. Kumara Swamy'

_publ_section_title
;
 Palladium-Catalyzed Annulation of Allenes with Indole-2-carboxylic Acid
 Derivatives: Synthesis of Indolo[2,3-c]pyrane-1-ones via Ar-I Reactivity
 or C-H Functionalization
;
_journal_name_full 'Journal of Organic Chemistry'
_journal_page_first 6959
_journal_page_last 6969
_journal_paper_doi 10.1021/jo301149s
_journal_volume 77
_journal_year 2012
_chemical_formula_moiety 'C24 H24 N O5 P'
_chemical_formula_sum 'C24 H24 N O5 P'
_chemical_formula_weight 437.41
_chemical_name_systematic
; 

 ? 

;
_space_group_IT_number 14
_symmetry_cell_setting monoclinic
_symmetry_space_group_name_Hall '-P 2ybc'
_symmetry_space_group_name_H-M 'P 1 21/c 1'
_atom_sites_solution_hydrogens geom
_atom_sites_solution_primary direct
_atom_sites_solution_secondary difmap
_audit_creation_method SHELXL-97
_cell_angle_alpha 90.00
_cell_angle_beta 95.564(3)
_cell_angle_gamma 90.00
_cell_formula_units_Z 4
_cell_length_a 11.2790(3)
_cell_length_b 13.8867(4)
_cell_length_c 14.0971(4)
_cell_measurement_temperature 293(2)
_cell_volume 2197.60(11)
_computing_structure_refinement 'SHELXL-97 (Sheldrick, 1997)'
_computing_structure_solution 'SHELXS-97 (Sheldrick, 1990)'
_diffrn_ambient_temperature 293(2)
_diffrn_measured_fraction_theta_full 0.999
_diffrn_measured_fraction_theta_max 0.999
_diffrn_radiation_monochromator graphite
_diffrn_radiation_source 'fine-focus sealed tube'
_diffrn_radiation_type MoK\a
_diffrn_radiation_wavelength 0.71073
_diffrn_reflns_av_R_equivalents 0.0217
_diffrn_reflns_av_sigmaI/netI 0.0329
_diffrn_reflns_limit_h_max 13
_diffrn_reflns_limit_h_min -13
_diffrn_reflns_limit_k_max 16
_diffrn_reflns_limit_k_min -12
_diffrn_reflns_limit_l_max 16
_diffrn_reflns_limit_l_min -16
_diffrn_reflns_number 8511
_diffrn_reflns_theta_full 25.00
_diffrn_reflns_theta_max 25.00
_diffrn_reflns_theta_min 2.84
_exptl_absorpt_coefficient_mu 0.161
_exptl_absorpt_correction_T_max 0.9873
_exptl_absorpt_correction_T_min 0.9686
_exptl_absorpt_correction_type multi-scan
_exptl_absorpt_process_details 'CrysAlisPro, Oxford Diffraction Ltd.'
_exptl_crystal_density_diffrn 1.322
_exptl_crystal_F_000 920
_exptl_crystal_size_max 0.20
_exptl_crystal_size_mid 0.10
_exptl_crystal_size_min 0.08
_refine_diff_density_max 0.525
_refine_diff_density_min -0.258
_refine_diff_density_rms 0.041
_refine_ls_extinction_method none
_refine_ls_goodness_of_fit_ref 1.043
_refine_ls_hydrogen_treatment constr
_refine_ls_matrix_type full
_refine_ls_number_parameters 283
_refine_ls_number_reflns 3876
_refine_ls_number_restraints 0
_refine_ls_restrained_S_all 1.043
_refine_ls_R_factor_all 0.0618
_refine_ls_R_factor_gt 0.0454
_refine_ls_shift/su_max 0.004
_refine_ls_shift/su_mean 0.000
_refine_ls_structure_factor_coef Fsqd
_refine_ls_weighting_details 'calc w=1/[\s^2^(Fo^2^)+(0.0587P)^2^+0.6931P] where P=(Fo^2^+2Fc^2^)/3'
_refine_ls_weighting_scheme calc
_refine_ls_wR_factor_gt 0.1137
_refine_ls_wR_factor_ref 0.1234
_reflns_number_gt 3018
_reflns_number_total 3876
_reflns_threshold_expression >2sigma(I)
_cod_data_source_file jo301149s_si_002_1.cif
_cod_data_source_block compd-22
_cod_database_code 4027390

loop_
_symmetry_equiv_pos_as_xyz
'x, y, z'
'-x, y+1/2, -z+1/2'
'-x, -y, -z'
'x, -y-1/2, z-1/2'

loop_
_atom_site_label
_atom_site_type_symbol
_atom_site_fract_x
_atom_site_fract_y
_atom_site_fract_z
_atom_site_U_iso_or_equiv
_atom_site_adp_type
_atom_site_occupancy
_atom_site_symmetry_multiplicity
_atom_site_calc_flag
_atom_site_refinement_flags
P1 P 0.18497(5) 0.43307(4) 0.10922(4) 0.03793(18) Uani 1 1 d .
N1 N 0.62371(15) 0.40136(13) 0.41838(13) 0.0391(4) Uani 1 1 d .
O1 O 0.55128(15) 0.19388(11) 0.39646(12) 0.0555(5) Uani 1 1 d .
O2 O 0.38023(13) 0.24470(10) 0.32341(11) 0.0450(4) Uani 1 1 d .
O3 O 0.28465(15) 0.39729(11) 0.04682(11) 0.0482(4) Uani 1 1 d .
O4 O 0.12313(13) 0.52083(11) 0.05527(10) 0.0410(4) Uani 1 1 d .
O5 O 0.10097(15) 0.35702(12) 0.12755(13) 0.0593(5) Uani 1 1 d .
C1 C 0.7231(2) 0.35093(19) 0.4702(2) 0.0588(7) Uani 1 1 d .
H1A H 0.6956 0.2909 0.4939 0.088 Uiso 1 1 calc R
H1B H 0.7556 0.3899 0.5227 0.088 Uiso 1 1 calc R
H1C H 0.7835 0.3388 0.4282 0.088 Uiso 1 1 calc R
C2 C 0.61473(19) 0.50052(16) 0.41125(15) 0.0359(5) Uani 1 1 d .
C3 C 0.6931(2) 0.57021(17) 0.45157(17) 0.0443(6) Uani 1 1 d .
H3 H 0.7641 0.5530 0.4865 0.053 Uiso 1 1 calc R
C4 C 0.6622(2) 0.66425(17) 0.43808(18) 0.0480(6) Uani 1 1 d .
H4 H 0.7128 0.7121 0.4645 0.058 Uiso 1 1 calc R
C5 C 0.5554(2) 0.69043(16) 0.38510(17) 0.0465(6) Uani 1 1 d .
H5 H 0.5362 0.7553 0.3775 0.056 Uiso 1 1 calc R
C6 C 0.4786(2) 0.62240(15) 0.34432(16) 0.0403(5) Uani 1 1 d .
H6 H 0.4084 0.6410 0.3090 0.048 Uiso 1 1 calc R
C7 C 0.50679(18) 0.52430(15) 0.35623(14) 0.0329(5) Uani 1 1 d .
C8 C 0.44917(18) 0.43455(14) 0.32991(14) 0.0318(5) Uani 1 1 d .
C9 C 0.33870(18) 0.40807(15) 0.27566(15) 0.0342(5) Uani 1 1 d .
C10 C 0.3099(2) 0.31475(16) 0.27693(16) 0.0420(5) Uani 1 1 d .
H10 H 0.2380 0.2958 0.2444 0.050 Uiso 1 1 calc R
C11 C 0.4925(2) 0.26266(16) 0.36623(15) 0.0398(5) Uani 1 1 d .
C12 C 0.52282(18) 0.36257(15) 0.37046(15) 0.0345(5) Uani 1 1 d .
C13 C 0.26291(18) 0.48279(15) 0.21806(15) 0.0346(5) Uani 1 1 d .
H13 H 0.3180 0.5317 0.1980 0.042 Uiso 1 1 calc R
C14 C 0.17215(18) 0.53563(16) 0.27251(15) 0.0381(5) Uani 1 1 d .
C15 C 0.0993(2) 0.48614(19) 0.32967(16) 0.0462(6) Uani 1 1 d .
H15 H 0.1087 0.4201 0.3382 0.055 Uiso 1 1 calc R
C16 C 0.0123(2) 0.5348(2) 0.37418(18) 0.0602(7) Uani 1 1 d .
H16 H -0.0364 0.5009 0.4120 0.072 Uiso 1 1 calc R
C17 C -0.0025(2) 0.6328(2) 0.36279(19) 0.0646(8) Uani 1 1 d .
H17 H -0.0602 0.6651 0.3933 0.077 Uiso 1 1 calc R
C18 C 0.0686(2) 0.6822(2) 0.3061(2) 0.0593(7) Uani 1 1 d .
H18 H 0.0585 0.7482 0.2978 0.071 Uiso 1 1 calc R
C19 C 0.1554(2) 0.63440(17) 0.26111(18) 0.0484(6) Uani 1 1 d .
H19 H 0.2031 0.6688 0.2228 0.058 Uiso 1 1 calc R
C20 C 0.3413(2) 0.46304(18) -0.01443(18) 0.0480(6) Uani 1 1 d .
H20A H 0.3904 0.4267 -0.0545 0.058 Uiso 1 1 calc R
H20B H 0.3930 0.5064 0.0245 0.058 Uiso 1 1 calc R
C21 C 0.2511(2) 0.52149(18) -0.07687(16) 0.0456(6) Uani 1 1 d .
C22 C 0.1788(2) 0.57961(16) -0.01208(17) 0.0452(6) Uani 1 1 d .
H22A H 0.2305 0.6262 0.0225 0.054 Uiso 1 1 calc R
H22B H 0.1177 0.6150 -0.0508 0.054 Uiso 1 1 calc R
C23 C 0.3211(3) 0.5923(3) -0.1333(3) 0.0893(11) Uani 1 1 d .
H23A H 0.3736 0.6296 -0.0900 0.134 Uiso 1 1 calc R
H23B H 0.2667 0.6344 -0.1697 0.134 Uiso 1 1 calc R
H23C H 0.3670 0.5572 -0.1757 0.134 Uiso 1 1 calc R
C24 C 0.1707(3) 0.4565(2) -0.1419(2) 0.0736(9) Uani 1 1 d .
H24A H 0.2176 0.4231 -0.1847 0.110 Uiso 1 1 calc R
H24B H 0.1115 0.4949 -0.1779 0.110 Uiso 1 1 calc R
H24C H 0.1323 0.4107 -0.1041 0.110 Uiso 1 1 calc R

loop_
_atom_site_aniso_label
_atom_site_aniso_U_11
_atom_site_aniso_U_22
_atom_site_aniso_U_33
_atom_site_aniso_U_23
_atom_site_aniso_U_13
_atom_site_aniso_U_12
P1 0.0339(3) 0.0350(3) 0.0437(3) 0.0015(3) -0.0020(2) -0.0001(3)
N1 0.0344(10) 0.0347(10) 0.0468(10) 0.0058(9) -0.0040(8) 0.0019(8)
O1 0.0580(11) 0.0338(9) 0.0715(12) 0.0097(9) -0.0106(9) 0.0076(8)
O2 0.0452(9) 0.0298(8) 0.0579(10) 0.0077(7) -0.0062(8) -0.0018(7)
O3 0.0528(10) 0.0397(9) 0.0519(9) 0.0003(8) 0.0041(8) 0.0160(8)
O4 0.0337(8) 0.0462(9) 0.0429(8) 0.0049(7) 0.0020(7) 0.0101(7)
O5 0.0541(10) 0.0522(10) 0.0687(11) 0.0086(9) -0.0094(9) -0.0227(9)
C1 0.0441(14) 0.0507(15) 0.0766(18) 0.0085(14) -0.0192(13) 0.0080(12)
C2 0.0342(11) 0.0341(11) 0.0396(11) 0.0036(10) 0.0043(9) -0.0011(10)
C3 0.0348(12) 0.0473(14) 0.0495(13) 0.0006(12) -0.0024(10) -0.0054(11)
C4 0.0461(14) 0.0411(13) 0.0566(15) -0.0066(12) 0.0036(12) -0.0107(12)
C5 0.0476(14) 0.0311(12) 0.0608(15) 0.0028(11) 0.0056(12) -0.0004(11)
C6 0.0363(12) 0.0338(12) 0.0505(13) 0.0054(11) 0.0033(10) 0.0014(10)
C7 0.0304(11) 0.0329(11) 0.0361(11) 0.0034(9) 0.0069(9) 0.0007(9)
C8 0.0291(10) 0.0319(11) 0.0351(11) 0.0050(9) 0.0060(9) 0.0006(9)
C9 0.0294(11) 0.0341(11) 0.0390(11) 0.0031(10) 0.0028(9) 0.0007(9)
C10 0.0360(12) 0.0384(12) 0.0501(13) 0.0057(11) -0.0041(10) -0.0015(10)
C11 0.0412(12) 0.0353(12) 0.0422(12) 0.0054(10) 0.0009(10) 0.0023(11)
C12 0.0336(11) 0.0328(11) 0.0373(11) 0.0036(9) 0.0040(9) 0.0002(9)
C13 0.0294(11) 0.0312(11) 0.0426(12) 0.0027(10) 0.0005(9) -0.0013(9)
C14 0.0314(11) 0.0442(13) 0.0373(11) -0.0026(10) -0.0035(9) 0.0052(10)
C15 0.0403(13) 0.0534(15) 0.0440(13) 0.0055(12) -0.0008(11) 0.0059(12)
C16 0.0425(14) 0.095(2) 0.0436(14) -0.0011(15) 0.0070(11) 0.0059(15)
C17 0.0490(16) 0.090(2) 0.0542(16) -0.0195(16) 0.0010(13) 0.0229(17)
C18 0.0530(16) 0.0547(16) 0.0675(17) -0.0148(14) -0.0082(14) 0.0206(14)
C19 0.0436(13) 0.0453(14) 0.0553(14) -0.0016(12) -0.0011(11) 0.0086(12)
C20 0.0320(12) 0.0552(15) 0.0571(15) -0.0103(13) 0.0062(11) 0.0020(11)
C21 0.0414(13) 0.0495(14) 0.0459(13) 0.0046(11) 0.0044(11) 0.0012(11)
C22 0.0412(13) 0.0381(13) 0.0559(14) 0.0060(11) 0.0024(11) 0.0031(11)
C23 0.092(3) 0.092(2) 0.091(2) 0.027(2) 0.042(2) 0.003(2)
C24 0.0666(19) 0.094(2) 0.0563(16) -0.0211(16) -0.0136(15) 0.0128(17)

loop_
_atom_type_symbol
_atom_type_description
_atom_type_scat_dispersion_real
_atom_type_scat_dispersion_imag
_atom_type_scat_source
C C 0.0033 0.0016 'International Tables Vol C Tables 4.2.6.8 and 6.1.1.4'
H H 0.0000 0.0000 'International Tables Vol C Tables 4.2.6.8 and 6.1.1.4'
N N 0.0061 0.0033 'International Tables Vol C Tables 4.2.6.8 and 6.1.1.4'
O O 0.0106 0.0060 'International Tables Vol C Tables 4.2.6.8 and 6.1.1.4'
P P 0.1023 0.0942 'International Tables Vol C Tables 4.2.6.8 and 6.1.1.4'

loop_
_geom_angle_atom_site_label_1
_geom_angle_atom_site_label_2
_geom_angle_atom_site_label_3
_geom_angle
O5 P1 O4 112.56(9)
O5 P1 O3 112.46(10)
O4 P1 O3 106.45(8)
O5 P1 C13 113.11(10)
O4 P1 C13 105.62(9)
O3 P1 C13 106.08(9)
C12 N1 C2 107.63(17)
C12 N1 C1 128.14(19)
C2 N1 C1 124.21(18)
C11 O2 C10 122.98(16)
C20 O3 P1 121.00(14)
C22 O4 P1 124.00(13)
N1 C1 H1A 109.5
N1 C1 H1B 109.5
H1A C1 H1B 109.5
N1 C1 H1C 109.5
H1A C1 H1C 109.5
H1B C1 H1C 109.5
N1 C2 C3 128.47(19)
N1 C2 C7 108.93(18)
C3 C2 C7 122.6(2)
C4 C3 C2 117.7(2)
C4 C3 H3 121.1
C2 C3 H3 121.1
C3 C4 C5 121.2(2)
C3 C4 H4 119.4
C5 C4 H4 119.4
C6 C5 C4 121.3(2)
C6 C5 H5 119.3
C4 C5 H5 119.3
C5 C6 C7 119.5(2)
C5 C6 H6 120.2
C7 C6 H6 120.2
C6 C7 C2 117.6(2)
C6 C7 C8 135.9(2)
C2 C7 C8 106.39(18)
C12 C8 C7 106.30(18)
C12 C8 C9 119.08(18)
C7 C8 C9 134.62(19)
C10 C9 C8 115.97(19)
C10 C9 C13 122.80(19)
C8 C9 C13 121.19(17)
C9 C10 O2 124.1(2)
C9 C10 H10 117.9
O2 C10 H10 117.9
O1 C11 O2 117.4(2)
O1 C11 C12 128.9(2)
O2 C11 C12 113.70(19)
N1 C12 C8 110.73(18)
N1 C12 C11 125.74(19)
C8 C12 C11 123.45(19)
C14 C13 C9 115.31(17)
C14 C13 P1 108.20(13)
C9 C13 P1 112.86(14)
C14 C13 H13 106.6
C9 C13 H13 106.6
P1 C13 H13 106.6
C15 C14 C19 118.3(2)
C15 C14 C13 121.2(2)
C19 C14 C13 120.4(2)
C14 C15 C16 120.3(2)
C14 C15 H15 119.8
C16 C15 H15 119.8
C17 C16 C15 120.7(3)
C17 C16 H16 119.7
C15 C16 H16 119.7
C18 C17 C16 119.4(2)
C18 C17 H17 120.3
C16 C17 H17 120.3
C17 C18 C19 120.5(3)
C17 C18 H18 119.8
C19 C18 H18 119.8
C18 C19 C14 120.8(2)
C18 C19 H19 119.6
C14 C19 H19 119.6
O3 C20 C21 111.97(18)
O3 C20 H20A 109.2
C21 C20 H20A 109.2
O3 C20 H20B 109.2
C21 C20 H20B 109.2
H20A C20 H20B 107.9
C20 C21 C22 107.80(19)
C20 C21 C24 111.1(2)
C22 C21 C24 110.8(2)
C20 C21 C23 107.2(2)
C22 C21 C23 107.8(2)
C24 C21 C23 112.0(2)
O4 C22 C21 112.94(18)
O4 C22 H22A 109.0
C21 C22 H22A 109.0
O4 C22 H22B 109.0
C21 C22 H22B 109.0
H22A C22 H22B 107.8
C21 C23 H23A 109.5
C21 C23 H23B 109.5
H23A C23 H23B 109.5
C21 C23 H23C 109.5
H23A C23 H23C 109.5
H23B C23 H23C 109.5
C21 C24 H24A 109.5
C21 C24 H24B 109.5
H24A C24 H24B 109.5
C21 C24 H24C 109.5
H24A C24 H24C 109.5
H24B C24 H24C 109.5

loop_
_geom_bond_atom_site_label_1
_geom_bond_atom_site_label_2
_geom_bond_distance
P1 O5 1.4585(17)
P1 O4 1.5644(15)
P1 O3 1.5736(17)
P1 C13 1.828(2)
N1 C12 1.376(3)
N1 C2 1.384(3)
N1 C1 1.457(3)
O1 C11 1.216(2)
O2 C11 1.372(3)
O2 C10 1.380(2)
O3 C20 1.447(3)
O4 C22 1.441(3)
C1 H1A 0.9600
C1 H1B 0.9600
C1 H1C 0.9600
C2 C3 1.394(3)
C2 C7 1.418(3)
C3 C4 1.360(3)
C3 H3 0.9300
C4 C5 1.403(3)
C4 H4 0.9300
C5 C6 1.369(3)
C5 H5 0.9300
C6 C7 1.405(3)
C6 H6 0.9300
C7 C8 1.438(3)
C8 C12 1.387(3)
C8 C9 1.445(3)
C9 C10 1.336(3)
C9 C13 1.527(3)
C10 H10 0.9300
C11 C12 1.429(3)
C13 C14 1.526(3)
C13 H13 0.9800
C14 C15 1.388(3)
C14 C19 1.392(3)
C15 C16 1.390(3)
C15 H15 0.9300
C16 C17 1.379(4)
C16 H16 0.9300
C17 C18 1.369(4)
C17 H17 0.9300
C18 C19 1.387(3)
C18 H18 0.9300
C19 H19 0.9300
C20 C21 1.515(3)
C20 H20A 0.9700
C20 H20B 0.9700
C21 C22 1.515(3)
C21 C24 1.522(4)
C21 C23 1.531(4)
C22 H22A 0.9700
C22 H22B 0.9700
C23 H23A 0.9600
C23 H23B 0.9600
C23 H23C 0.9600
C24 H24A 0.9600
C24 H24B 0.9600
C24 H24C 0.9600
